data_7023147
loop_
_publ_author_name
'Zigon, Nicolas'
'Guenet, Aur\'elie'
'Graf, Ernest'
'Kyritsakas, Nathalie'
'Hosseini, Mir Wais'

_publ_section_title
;
 A platinum turnstile with a palladium lock.
;
_journal_issue 26
_journal_name_full 'Dalton transactions (Cambridge, England : 2003)'
_journal_page_first 9740
_journal_page_last 9745
_journal_paper_doi 10.1039/c3dt50809a
_journal_volume 42
_journal_year 2013
_chemical_formula_moiety 'C61 H63 N5 O8 P2 Pd Pt,C6 H14 O,C H Cl3'
_chemical_formula_sum 'C68 H78 Cl3 N5 O9 P2 Pd Pt'
_chemical_formula_weight 1579.13
_chemical_name_systematic
;
?
;
_space_group_IT_number 2
_symmetry_cell_setting triclinic
_symmetry_space_group_name_Hall '-P 1'
_symmetry_space_group_name_H-M 'P -1'
_atom_sites_solution_hydrogens geom
_atom_sites_solution_primary direct
_atom_sites_solution_secondary difmap
_audit_creation_method SHELXL-97
_cell_angle_alpha 96.7200(10)
_cell_angle_beta 90.6200(10)
_cell_angle_gamma 96.4710(10)
_cell_formula_units_Z 2
_cell_length_a 7.9136(2)
_cell_length_b 18.6050(4)
_cell_length_c 23.8040(5)
_cell_measurement_reflns_used 9962
_cell_measurement_temperature 173(2)
_cell_measurement_theta_max 25.83
_cell_measurement_theta_min 2.64
_cell_volume 3457.45(14)
_computing_cell_refinement 'Bruker SAINT'
_computing_data_collection 'Bruker APEX2'
_computing_data_reduction 'Bruker SAINT'
_computing_molecular_graphics 'Bruker SHELXTL'
_computing_publication_material 'Bruker SHELXTL'
_computing_structure_refinement 'SHELXL-97 (Sheldrick, 2008)'
_computing_structure_solution 'SHELXS-97 (Sheldrick, 2008)'
_diffrn_ambient_temperature 173(2)
_diffrn_measured_fraction_theta_full 0.990
_diffrn_measured_fraction_theta_max 0.990
_diffrn_measurement_device_type 'Bruker APEX-II CCD'
_diffrn_measurement_method '\f and \w scans'
_diffrn_radiation_monochromator graphite
_diffrn_radiation_source 'fine-focus sealed tube'
_diffrn_radiation_type MoK\a
_diffrn_radiation_wavelength 0.71073
_diffrn_reflns_av_R_equivalents 0.0682
_diffrn_reflns_av_sigmaI/netI 0.0663
_diffrn_reflns_limit_h_max 10
_diffrn_reflns_limit_h_min -11
_diffrn_reflns_limit_k_max 26
_diffrn_reflns_limit_k_min -26
_diffrn_reflns_limit_l_max 33
_diffrn_reflns_limit_l_min -32
_diffrn_reflns_number 85720
_diffrn_reflns_theta_full 29.15
_diffrn_reflns_theta_max 29.15
_diffrn_reflns_theta_min 1.94
_exptl_absorpt_coefficient_mu 2.501
_exptl_absorpt_correction_T_max 0.9287
_exptl_absorpt_correction_T_min 0.8851
_exptl_absorpt_correction_type multi-scan
_exptl_absorpt_process_details sadabs
_exptl_crystal_colour plate
_exptl_crystal_density_diffrn 1.517
_exptl_crystal_density_meas ?
_exptl_crystal_density_method 'not measured'
_exptl_crystal_description colorless
_exptl_crystal_F_000 1596
_exptl_crystal_size_max 0.05
_exptl_crystal_size_mid 0.05
_exptl_crystal_size_min 0.03
_refine_diff_density_max 1.001
_refine_diff_density_min -1.070
_refine_diff_density_rms 0.134
_refine_ls_extinction_method none
_refine_ls_goodness_of_fit_ref 1.024
_refine_ls_hydrogen_treatment constr
_refine_ls_matrix_type full
_refine_ls_number_parameters 806
_refine_ls_number_reflns 18604
_refine_ls_number_restraints 2
_refine_ls_restrained_S_all 1.026
_refine_ls_R_factor_all 0.0654
_refine_ls_R_factor_gt 0.0404
_refine_ls_shift/su_max 0.001
_refine_ls_shift/su_mean 0.000
_refine_ls_structure_factor_coef Fsqd
_refine_ls_weighting_details 'calc w=1/[\s^2^(Fo^2^)+(0.0345P)^2^+3.7732P] where P=(Fo^2^+2Fc^2^)/3'
_refine_ls_weighting_scheme calc
_refine_ls_wR_factor_gt 0.0812
_refine_ls_wR_factor_ref 0.0901
_reflns_number_gt 14305
_reflns_number_total 18604
_reflns_threshold_expression >2sigma(I)
_cod_data_source_file c3dt50809a.txt
_cod_data_source_block e2695a
_cod_depositor_comments
;
The following automatic conversions were performed:

'_symmetry_cell_setting' value 'Triclinic' changed to 'triclinic'
according to /home/saulius/struct/CIF-dictionaries/cif_core.dic
dictionary named 'cif_core.dic' version 2.4.2 from 2011-04-26.

Automatic conversion script
Id: cif_fix_values 1891 2012-01-12 08:04:46Z andrius 

The following automatic conversions were performed:

'_exptl_crystal_density_meas' value 'none' was changed to '?' - the
value is perceived as not measured.

Automatic conversion script
Id: cif_fix_values 3008 2015-01-20 13:52:24Z robertas 
;
_cod_original_sg_symbol_H-M P-1
_cod_database_code 7023147

loop_
_symmetry_equiv_pos_as_xyz
'x, y, z'
'-x, -y, -z'

loop_
_atom_site_label
_atom_site_type_symbol
_atom_site_fract_x
_atom_site_fract_y
_atom_site_fract_z
_atom_site_U_iso_or_equiv
_atom_site_adp_type
_atom_site_occupancy
_atom_site_symmetry_multiplicity
_atom_site_calc_flag
_atom_site_refinement_flags
Pt1 Pt 0.809595(19) 0.291673(7) 0.280883(6) 0.01649(4) Uani 1 1 d .
Pd1 Pd 0.71678(4) 0.234616(14) -0.118858(11) 0.01708(7) Uani 1 1 d .
P1 P 0.96458(13) 0.40495(5) 0.28457(4) 0.0175(2) Uani 1 1 d .
C1 C 1.1186(5) 0.4230(2) 0.34332(17) 0.0248(9) Uani 1 1 d .
C2 C 1.0927(7) 0.4704(2) 0.3912(2) 0.0411(12) Uani 1 1 d .
H2 H 0.9959 0.4965 0.3927 0.049 Uiso 1 1 calc R
C3 C 1.2074(8) 0.4802(3) 0.4369(2) 0.0553(15) Uani 1 1 d .
H3 H 1.1893 0.5134 0.4692 0.066 Uiso 1 1 calc R
C4 C 1.3476(7) 0.4418(3) 0.4357(2) 0.0487(14) Uani 1 1 d .
H4 H 1.4274 0.4494 0.4665 0.058 Uiso 1 1 calc R
C5 C 1.3696(6) 0.3933(3) 0.3900(2) 0.0421(12) Uani 1 1 d .
H5 H 1.4649 0.3664 0.3889 0.050 Uiso 1 1 calc R
C6 C 1.2541(6) 0.3828(2) 0.3447(2) 0.0382(11) Uani 1 1 d .
H6 H 1.2689 0.3470 0.3139 0.046 Uiso 1 1 calc R
C7 C 0.8335(5) 0.4789(2) 0.29292(17) 0.0242(9) Uani 1 1 d .
C8 C 0.9108(6) 0.5518(2) 0.29420(19) 0.0338(10) Uani 1 1 d .
H8 H 1.0308 0.5617 0.2920 0.041 Uiso 1 1 calc R
C9 C 0.8099(7) 0.6081(2) 0.2986(2) 0.0411(12) Uani 1 1 d .
H9 H 0.8604 0.6571 0.2997 0.049 Uiso 1 1 calc R
C10 C 0.6341(7) 0.5930(3) 0.3014(3) 0.0571(16) Uani 1 1 d .
H10 H 0.5654 0.6319 0.3051 0.069 Uiso 1 1 calc R
C11 C 0.5610(7) 0.5244(3) 0.2990(4) 0.081(2) Uani 1 1 d .
H11 H 0.4407 0.5147 0.3001 0.097 Uiso 1 1 calc R
C12 C 0.6623(7) 0.4667(3) 0.2950(3) 0.0572(17) Uani 1 1 d .
H12 H 0.6093 0.4181 0.2937 0.069 Uiso 1 1 calc R
C13 C 1.0763(6) 0.4232(2) 0.21992(17) 0.0271(9) Uani 1 1 d .
H13A H 0.9898 0.4238 0.1897 0.032 Uiso 1 1 calc R
H13B H 1.1386 0.4728 0.2267 0.032 Uiso 1 1 calc R
C14 C 1.2007(6) 0.3714(3) 0.19793(18) 0.0356(11) Uani 1 1 d .
H14A H 1.3102 0.3834 0.2193 0.043 Uiso 1 1 calc R
H14B H 1.1552 0.3207 0.2025 0.043 Uiso 1 1 calc R
O1 O 1.2252(4) 0.3787(3) 0.13982(14) 0.0602(12) Uani 1 1 d D
C15 C 1.3885(6) 0.3897(4) 0.1231(2) 0.0545(15) Uani 1 1 d D
H15A H 1.4549 0.3547 0.1392 0.065 Uiso 1 1 calc R
H15B H 1.4378 0.4394 0.1387 0.065 Uiso 1 1 calc R
C16 C 1.4068(6) 0.3815(3) 0.0615(2) 0.0429(12) Uani 1 1 d D
H16A H 1.5275 0.3957 0.0533 0.051 Uiso 1 1 calc R
H16B H 1.3794 0.3294 0.0471 0.051 Uiso 1 1 calc R
O2 O 1.3082(4) 0.42103(18) 0.03188(13) 0.0392(8) Uani 1 1 d .
C17 C 1.3470(6) 0.4176(3) -0.02665(19) 0.0353(10) Uani 1 1 d .
H17A H 1.3354 0.3661 -0.0438 0.042 Uiso 1 1 calc R
H17B H 1.4659 0.4388 -0.0309 0.042 Uiso 1 1 calc R
C18 C 1.2277(6) 0.4590(2) -0.05664(19) 0.0312(10) Uani 1 1 d .
H18A H 1.2125 0.5053 -0.0332 0.037 Uiso 1 1 calc R
H18B H 1.2761 0.4708 -0.0931 0.037 Uiso 1 1 calc R
O3 O 1.0694(4) 0.41601(15) -0.06638(13) 0.0307(7) Uani 1 1 d .
C19 C 0.9532(5) 0.4525(2) -0.09613(18) 0.0283(9) Uani 1 1 d .
H19A H 0.9941 0.4578 -0.1347 0.034 Uiso 1 1 calc R
H19B H 0.9457 0.5017 -0.0761 0.034 Uiso 1 1 calc R
C20 C 0.7796(5) 0.4083(2) -0.09941(17) 0.0254(9) Uani 1 1 d .
H20A H 0.7491 0.3972 -0.0609 0.030 Uiso 1 1 calc R
H20B H 0.6950 0.4388 -0.1120 0.030 Uiso 1 1 calc R
N1 N 0.7660(4) 0.33995(15) -0.13724(13) 0.0191(7) Uani 1 1 d .
C21 C 0.7477(5) 0.3471(2) -0.19223(17) 0.0227(8) Uani 1 1 d .
O4 O 0.7507(4) 0.40505(15) -0.21389(12) 0.0309(7) Uani 1 1 d .
C22 C 0.7149(5) 0.2759(2) -0.22956(16) 0.0209(8) Uani 1 1 d .
N2 N 0.6913(4) 0.21816(16) -0.20025(13) 0.0196(7) Uani 1 1 d .
C23 C 0.7045(5) 0.2656(2) -0.28801(17) 0.0276(9) Uani 1 1 d .
H23 H 0.7214 0.3058 -0.3093 0.033 Uiso 1 1 calc R
C24 C 0.6688(6) 0.1950(2) -0.31481(18) 0.0325(10) Uani 1 1 d .
H24 H 0.6631 0.1865 -0.3550 0.039 Uiso 1 1 calc R
C25 C 0.6412(5) 0.1363(2) -0.28311(17) 0.0292(9) Uani 1 1 d .
H25 H 0.6141 0.0881 -0.3014 0.035 Uiso 1 1 calc R
C26 C 0.6540(5) 0.1495(2) -0.22468(16) 0.0213(8) Uani 1 1 d .
C27 C 0.6401(5) 0.0942(2) -0.18352(16) 0.0208(8) Uani 1 1 d .
O5 O 0.6119(4) 0.02826(14) -0.20141(12) 0.0304(7) Uani 1 1 d .
N3 N 0.6632(4) 0.12325(16) -0.12934(13) 0.0190(7) Uani 1 1 d .
C28 C 0.6642(6) 0.0701(2) -0.08828(17) 0.0275(9) Uani 1 1 d .
H28A H 0.7111 0.0957 -0.0517 0.033 Uiso 1 1 calc R
H28B H 0.7413 0.0337 -0.1017 0.033 Uiso 1 1 calc R
C29 C 0.4918(6) 0.0307(2) -0.07860(18) 0.0297(10) Uani 1 1 d .
H29A H 0.4340 0.0125 -0.1154 0.036 Uiso 1 1 calc R
H29B H 0.5053 -0.0117 -0.0581 0.036 Uiso 1 1 calc R
O6 O 0.3913(4) 0.07873(15) -0.04644(12) 0.0324(7) Uani 1 1 d .
C30 C 0.2231(6) 0.0471(3) -0.04120(19) 0.0391(12) Uani 1 1 d .
H30A H 0.2237 -0.0005 -0.0266 0.047 Uiso 1 1 calc R
H30B H 0.1650 0.0386 -0.0788 0.047 Uiso 1 1 calc R
C31 C 0.1276(6) 0.0965(3) -0.00145(18) 0.0359(11) Uani 1 1 d .
H31A H 0.1456 0.1467 -0.0118 0.043 Uiso 1 1 calc R
H31B H 0.0043 0.0797 -0.0048 0.043 Uiso 1 1 calc R
O7 O 0.1851(4) 0.09600(17) 0.05486(12) 0.0337(7) Uani 1 1 d .
C32 C 0.0883(6) 0.1363(3) 0.0941(2) 0.0353(11) Uani 1 1 d .
H32A H -0.0296 0.1119 0.0940 0.042 Uiso 1 1 calc R
H32B H 0.0839 0.1856 0.0830 0.042 Uiso 1 1 calc R
C33 C 0.1654(5) 0.1420(2) 0.15203(19) 0.0311(10) Uani 1 1 d .
H33A H 0.0815 0.1565 0.1805 0.037 Uiso 1 1 calc R
H33B H 0.1991 0.0943 0.1594 0.037 Uiso 1 1 calc R
O8 O 0.3103(3) 0.19498(15) 0.15625(12) 0.0276(6) Uani 1 1 d .
C34 C 0.3936(5) 0.2061(2) 0.21019(17) 0.0258(9) Uani 1 1 d .
H34A H 0.3075 0.2023 0.2399 0.031 Uiso 1 1 calc R
H34B H 0.4554 0.2558 0.2161 0.031 Uiso 1 1 calc R
C35 C 0.5180(5) 0.15086(19) 0.21583(17) 0.0219(8) Uani 1 1 d .
H35A H 0.5834 0.1452 0.1807 0.026 Uiso 1 1 calc R
H35B H 0.4532 0.1031 0.2199 0.026 Uiso 1 1 calc R
P2 P 0.66636(12) 0.17591(5) 0.27583(4) 0.01690(19) Uani 1 1 d .
C36 C 0.8156(5) 0.10805(19) 0.26929(16) 0.0201(8) Uani 1 1 d .
C37 C 0.7807(6) 0.0429(2) 0.23377(19) 0.0339(10) Uani 1 1 d .
H37 H 0.6782 0.0332 0.2117 0.041 Uiso 1 1 calc R
C38 C 0.8974(7) -0.0076(3) 0.2310(2) 0.0464(13) Uani 1 1 d .
H38 H 0.8755 -0.0516 0.2062 0.056 Uiso 1 1 calc R
C39 C 1.0436(7) 0.0052(3) 0.2636(2) 0.0454(13) Uani 1 1 d .
H39 H 1.1217 -0.0301 0.2617 0.054 Uiso 1 1 calc R
C40 C 1.0774(6) 0.0692(3) 0.2991(2) 0.0415(12) Uani 1 1 d .
H40 H 1.1789 0.0779 0.3217 0.050 Uiso 1 1 calc R
C41 C 0.9638(5) 0.1213(2) 0.30194(19) 0.0303(10) Uani 1 1 d .
H41 H 0.9880 0.1657 0.3262 0.036 Uiso 1 1 calc R
C42 C 0.5415(5) 0.1561(2) 0.33712(16) 0.0229(8) Uani 1 1 d .
C43 C 0.4349(6) 0.2061(2) 0.35888(19) 0.0335(10) Uani 1 1 d .
H43 H 0.4284 0.2494 0.3418 0.040 Uiso 1 1 calc R
C44 C 0.3370(6) 0.1930(3) 0.4058(2) 0.0443(13) Uani 1 1 d .
H44 H 0.2611 0.2265 0.4200 0.053 Uiso 1 1 calc R
C45 C 0.3509(7) 0.1311(3) 0.4316(2) 0.0454(13) Uani 1 1 d .
H45 H 0.2869 0.1226 0.4642 0.055 Uiso 1 1 calc R
C46 C 0.4570(6) 0.0820(3) 0.4101(2) 0.0482(14) Uani 1 1 d .
H46 H 0.4654 0.0395 0.4280 0.058 Uiso 1 1 calc R
C47 C 0.5521(6) 0.0930(3) 0.3628(2) 0.0365(11) Uani 1 1 d .
H47 H 0.6238 0.0580 0.3480 0.044 Uiso 1 1 calc R
C48 C 0.8009(5) 0.28220(19) 0.19634(16) 0.0199(8) Uani 1 1 d .
C49 C 0.7887(5) 0.2766(2) 0.14545(16) 0.0216(8) Uani 1 1 d .
C50 C 0.7730(5) 0.26890(19) 0.08502(16) 0.0211(8) Uani 1 1 d .
C51 C 0.8972(5) 0.3007(2) 0.05172(16) 0.0235(8) Uani 1 1 d .
H51 H 0.9952 0.3292 0.0690 0.028 Uiso 1 1 calc R
C52 C 0.8776(5) 0.2905(2) -0.00612(16) 0.0220(8) Uani 1 1 d .
H52 H 0.9639 0.3125 -0.0281 0.026 Uiso 1 1 calc R
N4 N 0.7413(4) 0.25085(16) -0.03318(13) 0.0196(7) Uani 1 1 d .
C53 C 0.6195(5) 0.22139(19) -0.00101(16) 0.0205(8) Uani 1 1 d .
H53 H 0.5215 0.1941 -0.0194 0.025 Uiso 1 1 calc R
C54 C 0.6294(5) 0.22871(19) 0.05687(16) 0.0198(8) Uani 1 1 d .
H54 H 0.5401 0.2069 0.0778 0.024 Uiso 1 1 calc R
C55 C 0.8114(5) 0.3034(2) 0.36528(16) 0.0230(8) Uani 1 1 d .
C56 C 0.8099(6) 0.3114(2) 0.41601(17) 0.0291(9) Uani 1 1 d .
C57 C 0.8095(7) 0.3210(2) 0.47680(17) 0.0337(11) Uani 1 1 d .
C58 C 0.9601(7) 0.3388(2) 0.50873(19) 0.0407(12) Uani 1 1 d .
H58 H 1.0655 0.3455 0.4903 0.049 Uiso 1 1 calc R
C59 C 0.9568(9) 0.3466(3) 0.5673(2) 0.0526(15) Uani 1 1 d .
H59 H 1.0618 0.3586 0.5878 0.063 Uiso 1 1 calc R
N5 N 0.8156(8) 0.3384(3) 0.59601(19) 0.0639(15) Uani 1 1 d .
C60 C 0.6712(9) 0.3222(3) 0.5660(2) 0.0670(19) Uani 1 1 d .
H60 H 0.5684 0.3164 0.5860 0.080 Uiso 1 1 calc R
C61 C 0.6599(8) 0.3131(3) 0.5071(2) 0.0537(15) Uani 1 1 d .
H61 H 0.5525 0.3017 0.4879 0.064 Uiso 1 1 calc R
C62 C 0.1682(6) 0.2620(3) 0.8345(2) 0.0411(12) Uani 1 1 d .
H62 H 0.0656 0.2841 0.8494 0.049 Uiso 1 1 calc R
Cl1 Cl 0.2340(2) 0.20556(10) 0.88300(8) 0.0813(5) Uani 1 1 d .
Cl2 Cl 0.33030(18) 0.33187(8) 0.82659(6) 0.0537(3) Uani 1 1 d .
Cl3 Cl 0.11428(19) 0.20958(8) 0.76868(6) 0.0558(3) Uani 1 1 d .
C63 C -0.0832(6) 0.1317(3) 0.5316(2) 0.0408(12) Uani 1 1 d .
H63 H -0.1004 0.1797 0.5531 0.049 Uiso 1 1 calc R
C64 C -0.0921(7) 0.1376(3) 0.4686(2) 0.0558(15) Uani 1 1 d .
H64A H -0.0103 0.1780 0.4598 0.084 Uiso 1 1 calc R
H64B H -0.2072 0.1465 0.4579 0.084 Uiso 1 1 calc R
H64C H -0.0647 0.0921 0.4476 0.084 Uiso 1 1 calc R
C65 C -0.2144(8) 0.0740(3) 0.5480(3) 0.0683(18) Uani 1 1 d .
H65A H -0.2018 0.0275 0.5253 0.102 Uiso 1 1 calc R
H65B H -0.3282 0.0877 0.5412 0.102 Uiso 1 1 calc R
H65C H -0.1993 0.0689 0.5882 0.102 Uiso 1 1 calc R
O9 O 0.0831(4) 0.11381(19) 0.54428(14) 0.0471(9) Uani 1 1 d .
C66 C 0.1422(7) 0.1330(3) 0.6015(2) 0.0519(14) Uani 1 1 d .
H66 H 0.0423 0.1361 0.6267 0.062 Uiso 1 1 calc R
C67 C 0.2492(10) 0.2051(3) 0.6074(3) 0.090(2) Uani 1 1 d .
H67A H 0.3457 0.2026 0.5820 0.135 Uiso 1 1 calc R
H67B H 0.2916 0.2173 0.6466 0.135 Uiso 1 1 calc R
H67C H 0.1807 0.2427 0.5974 0.135 Uiso 1 1 calc R
C68 C 0.2432(10) 0.0761(3) 0.6178(3) 0.085(2) Uani 1 1 d .
H68A H 0.1702 0.0296 0.6161 0.127 Uiso 1 1 calc R
H68B H 0.2892 0.0901 0.6564 0.127 Uiso 1 1 calc R
H68C H 0.3371 0.0708 0.5917 0.127 Uiso 1 1 calc R

loop_
_atom_site_aniso_label
_atom_site_aniso_U_11
_atom_site_aniso_U_22
_atom_site_aniso_U_33
_atom_site_aniso_U_23
_atom_site_aniso_U_13
_atom_site_aniso_U_12
Pt1 0.02182(8) 0.01478(6) 0.01204(7) 0.00223(5) -0.00021(5) -0.00215(5)
Pd1 0.02084(16) 0.01702(13) 0.01294(13) 0.00266(10) 0.00017(12) -0.00061(11)
P1 0.0211(5) 0.0141(4) 0.0166(5) 0.0024(3) -0.0009(4) -0.0011(4)
C1 0.027(2) 0.0217(18) 0.023(2) 0.0003(15) -0.0083(17) -0.0050(16)
C2 0.051(3) 0.037(2) 0.035(3) -0.005(2) -0.015(2) 0.016(2)
C3 0.083(4) 0.040(3) 0.039(3) -0.010(2) -0.023(3) 0.012(3)
C4 0.054(3) 0.038(3) 0.051(3) -0.008(2) -0.030(3) 0.007(2)
C5 0.038(3) 0.042(3) 0.047(3) 0.004(2) -0.014(2) 0.008(2)
C6 0.041(3) 0.036(2) 0.037(3) -0.003(2) -0.014(2) 0.011(2)
C7 0.031(2) 0.0197(18) 0.022(2) -0.0005(15) -0.0012(17) 0.0048(16)
C8 0.039(3) 0.027(2) 0.035(3) 0.0059(18) 0.002(2) 0.0038(19)
C9 0.061(4) 0.027(2) 0.038(3) 0.0045(19) 0.000(2) 0.014(2)
C10 0.052(4) 0.049(3) 0.076(4) 0.009(3) -0.006(3) 0.029(3)
C11 0.032(3) 0.040(3) 0.173(8) 0.015(4) 0.001(4) 0.012(2)
C12 0.035(3) 0.027(2) 0.108(5) 0.000(3) -0.001(3) 0.005(2)
C13 0.036(3) 0.0215(19) 0.022(2) 0.0039(16) 0.0016(18) -0.0027(17)
C14 0.024(2) 0.057(3) 0.026(2) 0.001(2) 0.0031(19) 0.006(2)
O1 0.0241(19) 0.133(4) 0.0242(18) 0.008(2) 0.0094(15) 0.012(2)
C15 0.030(3) 0.094(4) 0.048(3) 0.034(3) 0.004(3) 0.017(3)
C16 0.027(3) 0.063(3) 0.045(3) 0.021(3) 0.016(2) 0.020(2)
O2 0.0323(18) 0.058(2) 0.0331(18) 0.0168(16) 0.0097(15) 0.0182(16)
C17 0.026(2) 0.050(3) 0.028(2) 0.001(2) 0.007(2) -0.001(2)
C18 0.031(2) 0.033(2) 0.027(2) 0.0051(18) 0.0009(19) -0.0095(19)
O3 0.0253(16) 0.0265(14) 0.0390(18) 0.0103(13) -0.0013(14) -0.0098(12)
C19 0.034(2) 0.0196(18) 0.031(2) 0.0055(16) -0.0007(19) 0.0004(17)
C20 0.026(2) 0.0231(19) 0.027(2) 0.0039(16) 0.0018(18) 0.0027(16)
N1 0.0196(17) 0.0155(14) 0.0216(16) 0.0041(12) 0.0007(14) -0.0017(12)
C21 0.017(2) 0.0255(19) 0.026(2) 0.0078(16) 0.0008(17) -0.0010(15)
O4 0.0359(18) 0.0253(14) 0.0329(17) 0.0150(12) -0.0016(14) -0.0016(12)
C22 0.017(2) 0.0287(19) 0.0184(19) 0.0078(15) 0.0021(16) 0.0037(16)
N2 0.0198(17) 0.0225(15) 0.0172(16) 0.0045(12) 0.0010(13) 0.0028(13)
C23 0.029(2) 0.034(2) 0.021(2) 0.0100(17) 0.0016(18) 0.0044(18)
C24 0.037(3) 0.045(3) 0.0150(19) 0.0024(18) -0.0021(18) 0.008(2)
C25 0.033(2) 0.032(2) 0.021(2) -0.0007(17) -0.0055(18) 0.0060(18)
C26 0.020(2) 0.0235(18) 0.0188(19) -0.0028(15) -0.0007(16) 0.0012(15)
C27 0.021(2) 0.0207(18) 0.0203(19) 0.0046(15) 0.0063(16) -0.0010(15)
O5 0.0381(18) 0.0196(13) 0.0311(16) -0.0019(12) 0.0033(14) -0.0024(12)
N3 0.0208(17) 0.0171(14) 0.0188(16) 0.0033(12) -0.0005(13) -0.0008(12)
C28 0.038(3) 0.0204(18) 0.025(2) 0.0064(16) -0.0002(19) 0.0028(17)
C29 0.041(3) 0.0228(19) 0.023(2) 0.0055(16) 0.0044(19) -0.0062(18)
O6 0.0364(18) 0.0278(15) 0.0292(16) 0.0030(12) 0.0028(14) -0.0121(13)
C30 0.039(3) 0.045(3) 0.028(2) 0.008(2) 0.001(2) -0.021(2)
C31 0.029(3) 0.050(3) 0.029(2) 0.019(2) -0.007(2) -0.009(2)
O7 0.0332(18) 0.0457(18) 0.0239(16) 0.0078(13) -0.0029(13) 0.0080(14)
C32 0.023(2) 0.041(2) 0.043(3) 0.002(2) -0.006(2) 0.0071(19)
C33 0.024(2) 0.035(2) 0.034(2) 0.0050(19) 0.0002(19) -0.0001(18)
O8 0.0223(15) 0.0335(15) 0.0275(15) 0.0125(12) -0.0079(12) -0.0032(12)
C34 0.029(2) 0.0245(19) 0.023(2) 0.0060(16) -0.0045(18) 0.0009(17)
C35 0.024(2) 0.0158(16) 0.026(2) 0.0043(15) -0.0038(17) -0.0014(15)
P2 0.0186(5) 0.0155(4) 0.0164(5) 0.0035(3) -0.0013(4) -0.0008(4)
C36 0.021(2) 0.0172(17) 0.0227(19) 0.0067(14) 0.0011(16) 0.0015(15)
C37 0.040(3) 0.026(2) 0.036(2) -0.0025(18) -0.010(2) 0.0090(19)
C38 0.058(3) 0.034(2) 0.049(3) -0.005(2) -0.006(3) 0.020(2)
C39 0.047(3) 0.041(3) 0.054(3) 0.012(2) 0.008(3) 0.023(2)
C40 0.024(2) 0.046(3) 0.057(3) 0.017(2) -0.008(2) 0.006(2)
C41 0.023(2) 0.031(2) 0.037(2) 0.0086(18) -0.0042(19) -0.0006(17)
C42 0.020(2) 0.0258(19) 0.021(2) 0.0058(16) -0.0001(17) -0.0049(16)
C43 0.039(3) 0.028(2) 0.032(2) 0.0012(18) 0.010(2) -0.0026(19)
C44 0.038(3) 0.049(3) 0.041(3) -0.006(2) 0.016(2) -0.006(2)
C45 0.034(3) 0.069(4) 0.032(3) 0.016(2) 0.011(2) -0.011(3)
C46 0.032(3) 0.064(3) 0.054(3) 0.038(3) 0.002(3) -0.006(2)
C47 0.028(3) 0.042(3) 0.044(3) 0.024(2) 0.002(2) 0.001(2)
C48 0.022(2) 0.0168(17) 0.0203(19) 0.0022(14) 0.0013(16) -0.0022(15)
C49 0.024(2) 0.0224(18) 0.0171(19) 0.0017(15) 0.0017(16) -0.0029(16)
C50 0.027(2) 0.0198(17) 0.0167(18) 0.0028(14) 0.0012(16) 0.0044(15)
C51 0.022(2) 0.0252(19) 0.022(2) 0.0029(16) -0.0006(17) -0.0050(16)
C52 0.022(2) 0.0217(18) 0.0211(19) 0.0067(15) 0.0036(17) -0.0055(15)
N4 0.0245(18) 0.0189(15) 0.0147(15) 0.0019(12) -0.0015(14) -0.0003(13)
C53 0.021(2) 0.0194(17) 0.0198(19) 0.0014(15) -0.0006(16) -0.0028(15)
C54 0.019(2) 0.0218(18) 0.0179(18) 0.0059(14) 0.0030(16) -0.0029(15)
C55 0.026(2) 0.0210(18) 0.021(2) 0.0049(15) -0.0011(17) -0.0045(16)
C56 0.036(3) 0.028(2) 0.021(2) 0.0027(17) -0.0017(19) -0.0057(18)
C57 0.056(3) 0.030(2) 0.0142(19) 0.0053(17) -0.002(2) -0.001(2)
C58 0.062(3) 0.036(2) 0.022(2) -0.0011(19) -0.009(2) 0.001(2)
C59 0.089(5) 0.039(3) 0.028(3) 0.004(2) -0.018(3) 0.002(3)
N5 0.109(5) 0.055(3) 0.024(2) 0.011(2) -0.007(3) -0.012(3)
C60 0.089(5) 0.074(4) 0.031(3) 0.005(3) 0.017(3) -0.022(4)
C61 0.061(4) 0.067(4) 0.026(3) 0.004(2) 0.006(3) -0.019(3)
C62 0.036(3) 0.053(3) 0.038(3) 0.013(2) 0.009(2) 0.011(2)
Cl1 0.0937(13) 0.0913(12) 0.0654(11) 0.0458(10) -0.0184(9) 0.0028(10)
Cl2 0.0485(8) 0.0603(8) 0.0506(8) 0.0054(6) 0.0048(7) 0.0001(6)
Cl3 0.0613(9) 0.0520(8) 0.0542(8) 0.0083(6) -0.0079(7) 0.0054(7)
C63 0.034(3) 0.038(3) 0.048(3) -0.002(2) 0.007(2) 0.003(2)
C64 0.051(4) 0.063(4) 0.053(4) 0.008(3) -0.003(3) 0.002(3)
C65 0.054(4) 0.072(4) 0.074(5) 0.008(3) 0.015(3) -0.010(3)
O9 0.045(2) 0.060(2) 0.036(2) 0.0000(17) 0.0026(16) 0.0143(17)
C66 0.049(3) 0.067(4) 0.040(3) 0.003(3) 0.000(3) 0.010(3)
C67 0.122(7) 0.048(4) 0.097(6) -0.001(4) -0.045(5) 0.012(4)
C68 0.100(6) 0.053(4) 0.100(6) 0.014(4) -0.042(5) 0.008(4)

loop_
_atom_type_symbol
_atom_type_description
_atom_type_scat_dispersion_real
_atom_type_scat_dispersion_imag
_atom_type_scat_source
C C 0.0033 0.0016 'International Tables Vol C Tables 4.2.6.8 and 6.1.1.4'
H H 0.0000 0.0000 'International Tables Vol C Tables 4.2.6.8 and 6.1.1.4'
N N 0.0061 0.0033 'International Tables Vol C Tables 4.2.6.8 and 6.1.1.4'
O O 0.0106 0.0060 'International Tables Vol C Tables 4.2.6.8 and 6.1.1.4'
P P 0.1023 0.0942 'International Tables Vol C Tables 4.2.6.8 and 6.1.1.4'
Cl Cl 0.1484 0.1585 'International Tables Vol C Tables 4.2.6.8 and 6.1.1.4'
Pt Pt -1.7033 8.3905 'International Tables Vol C Tables 4.2.6.8 and 6.1.1.4'
Pd Pd -0.9988 1.0072 'International Tables Vol C Tables 4.2.6.8 and 6.1.1.4'

loop_
_geom_angle_atom_site_label_1
_geom_angle_atom_site_label_2
_geom_angle_atom_site_label_3
_geom_angle
C55 Pt1 C48 177.92(16)
C55 Pt1 P2 91.99(11)
C48 Pt1 P2 88.44(10)
C55 Pt1 P1 88.84(11)
C48 Pt1 P1 90.83(10)
P2 Pt1 P1 177.22(4)
N2 Pd1 N4 179.28(13)
N2 Pd1 N3 80.51(12)
N4 Pd1 N3 98.89(12)
N2 Pd1 N1 80.37(12)
N4 Pd1 N1 100.24(12)
N3 Pd1 N1 160.85(12)
C7 P1 C1 105.73(18)
C7 P1 C13 101.01(19)
C1 P1 C13 108.0(2)
C7 P1 Pt1 113.10(14)
C1 P1 Pt1 112.70(13)
C13 P1 Pt1 115.28(13)
C6 C1 C2 117.5(4)
C6 C1 P1 120.4(3)
C2 C1 P1 121.6(3)
C1 C2 C3 120.6(5)
C1 C2 H2 119.7
C3 C2 H2 119.7
C4 C3 C2 120.4(5)
C4 C3 H3 119.8
C2 C3 H3 119.8
C5 C4 C3 119.2(5)
C5 C4 H4 120.4
C3 C4 H4 120.4
C4 C5 C6 120.4(5)
C4 C5 H5 119.8
C6 C5 H5 119.8
C1 C6 C5 121.7(4)
C1 C6 H6 119.1
C5 C6 H6 119.1
C12 C7 C8 118.7(4)
C12 C7 P1 121.8(3)
C8 C7 P1 119.5(3)
C9 C8 C7 119.4(4)
C9 C8 H8 120.3
C7 C8 H8 120.3
C8 C9 C10 119.9(5)
C8 C9 H9 120.1
C10 C9 H9 120.1
C11 C10 C9 120.8(5)
C11 C10 H10 119.6
C9 C10 H10 119.6
C10 C11 C12 119.9(5)
C10 C11 H11 120.1
C12 C11 H11 120.1
C7 C12 C11 121.4(5)
C7 C12 H12 119.3
C11 C12 H12 119.3
C14 C13 P1 117.5(3)
C14 C13 H13A 107.9
P1 C13 H13A 107.9
C14 C13 H13B 107.9
P1 C13 H13B 107.9
H13A C13 H13B 107.2
O1 C14 C13 108.0(4)
O1 C14 H14A 110.1
C13 C14 H14A 110.1
O1 C14 H14B 110.1
C13 C14 H14B 110.1
H14A C14 H14B 108.4
C15 O1 C14 116.7(4)
O1 C15 C16 114.0(4)
O1 C15 H15A 108.8
C16 C15 H15A 108.8
O1 C15 H15B 108.8
C16 C15 H15B 108.8
H15A C15 H15B 107.7
O2 C16 C15 116.1(4)
O2 C16 H16A 108.3
C15 C16 H16A 108.3
O2 C16 H16B 108.3
C15 C16 H16B 108.3
H16A C16 H16B 107.4
C16 O2 C17 113.2(3)
O2 C17 C18 109.9(4)
O2 C17 H17A 109.7
C18 C17 H17A 109.7
O2 C17 H17B 109.7
C18 C17 H17B 109.7
H17A C17 H17B 108.2
O3 C18 C17 109.1(3)
O3 C18 H18A 109.9
C17 C18 H18A 109.9
O3 C18 H18B 109.9
C17 C18 H18B 109.9
H18A C18 H18B 108.3
C18 O3 C19 111.1(3)
O3 C19 C20 109.1(3)
O3 C19 H19A 109.9
C20 C19 H19A 109.9
O3 C19 H19B 109.9
C20 C19 H19B 109.9
H19A C19 H19B 108.3
N1 C20 C19 115.2(3)
N1 C20 H20A 108.5
C19 C20 H20A 108.5
N1 C20 H20B 108.5
C19 C20 H20B 108.5
H20A C20 H20B 107.5
C21 N1 C20 114.8(3)
C21 N1 Pd1 113.9(2)
C20 N1 Pd1 129.7(2)
O4 C21 N1 127.0(4)
O4 C21 C22 119.1(4)
N1 C21 C22 113.8(3)
N2 C22 C23 119.8(4)
N2 C22 C21 113.0(3)
C23 C22 C21 127.2(4)
C26 N2 C22 123.4(3)
C26 N2 Pd1 118.1(3)
C22 N2 Pd1 118.4(3)
C22 C23 C24 118.3(4)
C22 C23 H23 120.8
C24 C23 H23 120.8
C23 C24 C25 120.5(4)
C23 C24 H24 119.8
C25 C24 H24 119.8
C26 C25 C24 119.0(4)
C26 C25 H25 120.5
C24 C25 H25 120.5
N2 C26 C25 119.0(4)
N2 C26 C27 113.7(3)
C25 C26 C27 127.2(3)
O5 C27 N3 126.7(4)
O5 C27 C26 119.5(3)
N3 C27 C26 113.8(3)
C27 N3 C28 115.0(3)
C27 N3 Pd1 113.9(2)
C28 N3 Pd1 130.7(2)
N3 C28 C29 114.3(3)
N3 C28 H28A 108.7
C29 C28 H28A 108.7
N3 C28 H28B 108.7
C29 C28 H28B 108.7
H28A C28 H28B 107.6
O6 C29 C28 109.9(3)
O6 C29 H29A 109.7
C28 C29 H29A 109.7
O6 C29 H29B 109.7
C28 C29 H29B 109.7
H29A C29 H29B 108.2
C30 O6 C29 112.3(3)
O6 C30 C31 110.3(4)
O6 C30 H30A 109.6
C31 C30 H30A 109.6
O6 C30 H30B 109.6
C31 C30 H30B 109.6
H30A C30 H30B 108.1
O7 C31 C30 110.1(4)
O7 C31 H31A 109.6
C30 C31 H31A 109.6
O7 C31 H31B 109.6
C30 C31 H31B 109.6
H31A C31 H31B 108.2
C31 O7 C32 112.0(3)
O7 C32 C33 110.3(3)
O7 C32 H32A 109.6
C33 C32 H32A 109.6
O7 C32 H32B 109.6
C33 C32 H32B 109.6
H32A C32 H32B 108.1
O8 C33 C32 108.9(4)
O8 C33 H33A 109.9
C32 C33 H33A 109.9
O8 C33 H33B 109.9
C32 C33 H33B 109.9
H33A C33 H33B 108.3
C34 O8 C33 114.1(3)
O8 C34 C35 111.8(3)
O8 C34 H34A 109.3
C35 C34 H34A 109.3
O8 C34 H34B 109.3
C35 C34 H34B 109.3
H34A C34 H34B 107.9
C34 C35 P2 113.5(3)
C34 C35 H35A 108.9
P2 C35 H35A 108.9
C34 C35 H35B 108.9
P2 C35 H35B 108.9
H35A C35 H35B 107.7
C36 P2 C42 104.55(18)
C36 P2 C35 105.48(17)
C42 P2 C35 104.50(18)
C36 P2 Pt1 110.46(13)
C42 P2 Pt1 115.83(13)
C35 P2 Pt1 114.99(12)
C41 C36 C37 120.1(4)
C41 C36 P2 118.5(3)
C37 C36 P2 121.4(3)
C38 C37 C36 119.2(4)
C38 C37 H37 120.4
C36 C37 H37 120.4
C39 C38 C37 120.8(4)
C39 C38 H38 119.6
C37 C38 H38 119.6
C38 C39 C40 120.0(4)
C38 C39 H39 120.0
C40 C39 H39 120.0
C39 C40 C41 120.3(4)
C39 C40 H40 119.8
C41 C40 H40 119.8
C36 C41 C40 119.6(4)
C36 C41 H41 120.2
C40 C41 H41 120.2
C43 C42 C47 119.7(4)
C43 C42 P2 118.3(3)
C47 C42 P2 122.0(3)
C42 C43 C44 120.1(4)
C42 C43 H43 119.9
C44 C43 H43 119.9
C45 C44 C43 119.7(5)
C45 C44 H44 120.1
C43 C44 H44 120.1
C46 C45 C44 119.9(5)
C46 C45 H45 120.0
C44 C45 H45 120.0
C45 C46 C47 121.4(5)
C45 C46 H46 119.3
C47 C46 H46 119.3
C46 C47 C42 119.1(5)
C46 C47 H47 120.4
C42 C47 H47 120.4
C49 C48 Pt1 177.4(4)
C48 C49 C50 179.2(4)
C51 C50 C54 117.2(3)
C51 C50 C49 122.1(4)
C54 C50 C49 120.7(4)
C52 C51 C50 119.8(4)
C52 C51 H51 120.1
C50 C51 H51 120.1
N4 C52 C51 123.0(4)
N4 C52 H52 118.5
C51 C52 H52 118.5
C53 N4 C52 117.3(3)
C53 N4 Pd1 120.3(2)
C52 N4 Pd1 122.4(3)
N4 C53 C54 123.4(4)
N4 C53 H53 118.3
C54 C53 H53 118.3
C53 C54 C50 119.3(4)
C53 C54 H54 120.4
C50 C54 H54 120.4
C56 C55 Pt1 178.6(4)
C55 C56 C57 179.6(5)
C58 C57 C61 116.3(4)
C58 C57 C56 121.3(5)
C61 C57 C56 122.3(5)
C59 C58 C57 120.3(5)
C59 C58 H58 119.8
C57 C58 H58 119.8
N5 C59 C58 123.5(6)
N5 C59 H59 118.3
C58 C59 H59 118.3
C59 N5 C60 116.7(5)
N5 C60 C61 124.6(6)
N5 C60 H60 117.7
C61 C60 H60 117.7
C60 C61 C57 118.6(6)
C60 C61 H61 120.7
C57 C61 H61 120.7
Cl2 C62 Cl1 110.0(3)
Cl2 C62 Cl3 110.4(3)
Cl1 C62 Cl3 109.7(3)
Cl2 C62 H62 108.9
Cl1 C62 H62 108.9
Cl3 C62 H62 108.9
O9 C63 C65 109.6(5)
O9 C63 C64 107.2(4)
C65 C63 C64 111.6(5)
O9 C63 H63 109.5
C65 C63 H63 109.5
C64 C63 H63 109.5
C63 C64 H64A 109.5
C63 C64 H64B 109.5
H64A C64 H64B 109.5
C63 C64 H64C 109.5
H64A C64 H64C 109.5
H64B C64 H64C 109.5
C63 C65 H65A 109.5
C63 C65 H65B 109.5
H65A C65 H65B 109.5
C63 C65 H65C 109.5
H65A C65 H65C 109.5
H65B C65 H65C 109.5
C66 O9 C63 115.9(4)
O9 C66 C68 108.9(5)
O9 C66 C67 110.0(5)
C68 C66 C67 110.0(5)
O9 C66 H66 109.3
C68 C66 H66 109.3
C67 C66 H66 109.3
C66 C67 H67A 109.5
C66 C67 H67B 109.5
H67A C67 H67B 109.5
C66 C67 H67C 109.5
H67A C67 H67C 109.5
H67B C67 H67C 109.5
C66 C68 H68A 109.5
C66 C68 H68B 109.5
H68A C68 H68B 109.5
C66 C68 H68C 109.5
H68A C68 H68C 109.5
H68B C68 H68C 109.5

loop_
_geom_bond_atom_site_label_1
_geom_bond_atom_site_label_2
_geom_bond_distance
Pt1 C55 1.995(4)
Pt1 C48 1.999(4)
Pt1 P2 2.3074(9)
Pt1 P1 2.3077(9)
Pd1 N2 1.930(3)
Pd1 N4 2.030(3)
Pd1 N3 2.053(3)
Pd1 N1 2.053(3)
P1 C7 1.809(4)
P1 C1 1.821(4)
P1 C13 1.830(4)
C1 C6 1.377(6)
C1 C2 1.389(6)
C2 C3 1.392(7)
C2 H2 0.9500
C3 C4 1.384(7)
C3 H3 0.9500
C4 C5 1.356(7)
C4 H4 0.9500
C5 C6 1.387(6)
C5 H5 0.9500
C6 H6 0.9500
C7 C12 1.351(6)
C7 C8 1.420(6)
C8 C9 1.383(6)
C8 H8 0.9500
C9 C10 1.392(7)
C9 H9 0.9500
C10 C11 1.334(8)
C10 H10 0.9500
C11 C12 1.406(7)
C11 H11 0.9500
C12 H12 0.9500
C13 C14 1.509(6)
C13 H13A 0.9900
C13 H13B 0.9900
C14 O1 1.419(5)
C14 H14A 0.9900
C14 H14B 0.9900
O1 C15 1.357(6)
C15 C16 1.466(7)
C15 H15A 0.9900
C15 H15B 0.9900
C16 O2 1.373(5)
C16 H16A 0.9900
C16 H16B 0.9900
O2 C17 1.426(5)
C17 C18 1.508(6)
C17 H17A 0.9900
C17 H17B 0.9900
C18 O3 1.410(5)
C18 H18A 0.9900
C18 H18B 0.9900
O3 C19 1.430(5)
C19 C20 1.516(6)
C19 H19A 0.9900
C19 H19B 0.9900
C20 N1 1.463(5)
C20 H20A 0.9900
C20 H20B 0.9900
N1 C21 1.339(5)
C21 O4 1.246(4)
C21 C22 1.501(5)
C22 N2 1.345(5)
C22 C23 1.383(5)
N2 C26 1.340(4)
C23 C24 1.390(6)
C23 H23 0.9500
C24 C25 1.397(6)
C24 H24 0.9500
C25 C26 1.384(5)
C25 H25 0.9500
C26 C27 1.497(5)
C27 O5 1.246(4)
C27 N3 1.341(5)
N3 C28 1.470(5)
C28 C29 1.507(6)
C28 H28A 0.9900
C28 H28B 0.9900
C29 O6 1.425(5)
C29 H29A 0.9900
C29 H29B 0.9900
O6 C30 1.406(5)
C30 C31 1.509(7)
C30 H30A 0.9900
C30 H30B 0.9900
C31 O7 1.412(5)
C31 H31A 0.9900
C31 H31B 0.9900
O7 C32 1.415(5)
C32 C33 1.488(6)
C32 H32A 0.9900
C32 H32B 0.9900
C33 O8 1.420(5)
C33 H33A 0.9900
C33 H33B 0.9900
O8 C34 1.419(5)
C34 C35 1.517(5)
C34 H34A 0.9900
C34 H34B 0.9900
C35 P2 1.822(4)
C35 H35A 0.9900
C35 H35B 0.9900
P2 C36 1.819(4)
P2 C42 1.821(4)
C36 C41 1.382(5)
C36 C37 1.392(5)
C37 C38 1.386(6)
C37 H37 0.9500
C38 C39 1.368(7)
C38 H38 0.9500
C39 C40 1.375(7)
C39 H39 0.9500
C40 C41 1.391(6)
C40 H40 0.9500
C41 H41 0.9500
C42 C43 1.385(6)
C42 C47 1.397(6)
C43 C44 1.397(6)
C43 H43 0.9500
C44 C45 1.380(7)
C44 H44 0.9500
C45 C46 1.369(7)
C45 H45 0.9500
C46 C47 1.383(7)
C46 H46 0.9500
C47 H47 0.9500
C48 C49 1.206(5)
C49 C50 1.431(5)
C50 C51 1.393(6)
C50 C54 1.405(5)
C51 C52 1.372(5)
C51 H51 0.9500
C52 N4 1.348(5)
C52 H52 0.9500
N4 C53 1.346(5)
C53 C54 1.369(5)
C53 H53 0.9500
C54 H54 0.9500
C55 C56 1.200(5)
C56 C57 1.437(6)
C57 C58 1.393(7)
C57 C61 1.396(7)
C58 C59 1.384(6)
C58 H58 0.9500
C59 N5 1.320(8)
C59 H59 0.9500
N5 C60 1.328(8)
C60 C61 1.392(7)
C60 H60 0.9500
C61 H61 0.9500
C62 Cl2 1.749(5)
C62 Cl1 1.760(5)
C62 Cl3 1.768(5)
C62 H62 1.0000
C63 O9 1.431(6)
C63 C65 1.497(7)
C63 C64 1.516(7)
C63 H63 1.0000
C64 H64A 0.9800
C64 H64B 0.9800
C64 H64C 0.9800
C65 H65A 0.9800
C65 H65B 0.9800
C65 H65C 0.9800
O9 C66 1.427(6)
C66 C68 1.481(8)
C66 C67 1.494(8)
C66 H66 1.0000
C67 H67A 0.9800
C67 H67B 0.9800
C67 H67C 0.9800
C68 H68A 0.9800
C68 H68B 0.9800
C68 H68C 0.9800
